data_1527856
loop_
_publ_author_name
'Mueller, D.'
'Hahn, H.'

_publ_section_title
;
 Zur Struktur des Tl Ga Se2
;
_journal_name_full 'Zeitschrift fuer Anorganische und Allgemeine Chemie'
_journal_page_first 258
_journal_page_last 272
_journal_volume 438
_journal_year 1978
_chemical_formula_sum 'Ga Se2 Tl'
_chemical_name_systematic 'Tl Ga Se2'
_space_group_IT_number 9
_symmetry_space_group_name_Hall 'C -2yc'
_symmetry_space_group_name_H-M 'C 1 c 1'
_cell_angle_alpha 90
_cell_angle_beta 100.06
_cell_angle_gamma 90
_cell_formula_units_Z 16
_cell_length_a 10.772
_cell_length_b 10.771
_cell_length_c 15.636
_cell_volume 1786.278
_citation_journal_id_ASTM ZAACAB
_cod_data_source_file Mueller_ZAACAB_1978_1639.cif
_cod_data_source_block Ga1Se2Tl1
_cod_original_formula_sum 'Ga1 Se2 Tl1'
_cod_database_code 1527856

loop_
_symmetry_equiv_pos_as_xyz
x,y,z
x,-y,z+1/2
x+1/2,y+1/2,z
x+1/2,-y+1/2,z+1/2

loop_
_atom_site_label
_atom_site_type_symbol
_atom_site_fract_x
_atom_site_fract_y
_atom_site_fract_z
_atom_site_occupancy
_atom_site_U_iso_or_equiv
Tl2 Tl+1 0.2416 0.0631 0.7382 1 0.0
Se5 Se-2 0.4813 0.3111 0.6961 1 0.0
Se7 Se-2 0.0731 0.1864 0.5592 1 0.0
Ga4 Ga+3 0.1288 0.3148 0.2828 1 0.0
Ga2 Ga+3 0.1729 0.0639 0.4607 1 0.0
Ga3 Ga+3 0.3807 0.4362 0.7826 1 0.0
Se8 Se-2 0.3261 0.0607 0.0526 1 0.0
Se4 Se-2 0.0278 0.4468 0.3776 1 0.0
Se2 Se-2 0.2872 0.1876 0.3782 1 0.0
Se3 Se-2 0.0272 0.0705 0.8772 1 0.0
Se1 Se-2 0.2355 0.4346 0.1916 1 0.0
Tl1 Tl+1 0.4866 0.1897 0.2289 1 0.0
Tl4 Tl+1 0.309 0.4405 0.5067 1 0.0
Se6 Se-2 0.2697 0.3112 0.8767 1 0.0
Tl3 Tl+1 0.0602 0.3127 0.0134 1 0.0
Ga1 Ga+3 0.4249 0.1907 0.9584 1 0.0
